data_4113656
loop_
_publ_author_name
'Rangan Krishnan'
'Janis K. Voo'
'Charles G. Riordan'
'Lev Zahkarov'
'Arnold L. Rheingold'

_publ_section_title
;
 Thiolate-Bridged Nickel-Copper Complexes: A Binuclear Model for the
 Catalytic Site of Acetyl Coenzyme A Synthase?
;
_journal_name_full 'Journal of the American Chemical Society'
_journal_page_first 4422
_journal_page_last 4423
_journal_paper_doi 10.1021/ja0346577
_journal_volume 125
_journal_year 2003
_chemical_formula_sum 'C20.13 H43.5 B Cu F4 N3 Ni1.5 O S3'
_chemical_formula_weight 678.17
_chemical_name_systematic
; 
 ? 
;
_space_group_IT_number 2
_symmetry_cell_setting triclinic
_symmetry_space_group_name_Hall '-P 1'
_symmetry_space_group_name_H-M 'P -1'
_atom_sites_solution_hydrogens geom
_atom_sites_solution_primary direct
_atom_sites_solution_secondary difmap
_audit_creation_method SHELXL-97
_cell_angle_alpha 79.0760(10)
_cell_angle_beta 84.6610(10)
_cell_angle_gamma 69.4090(10)
_cell_formula_units_Z 8
_cell_length_a 14.0484(9)
_cell_length_b 17.0002(11)
_cell_length_c 26.8819(18)
_cell_measurement_temperature 150(2)
_cell_volume 5898.6(7)
_computing_structure_refinement 'SHELXL-97 (Sheldrick, 1997)'
_computing_structure_solution 'SHELXS-97 (Sheldrick, 1990)'
_diffrn_ambient_temperature 150(2)
_diffrn_measured_fraction_theta_full 0.870
_diffrn_measured_fraction_theta_max 0.870
_diffrn_radiation_monochromator graphite
_diffrn_radiation_source 'fine-focus sealed tube'
_diffrn_radiation_type MoK\a
_diffrn_radiation_wavelength 0.71073
_diffrn_reflns_av_R_equivalents 0.0177
_diffrn_reflns_av_sigmaI/netI 0.0421
_diffrn_reflns_limit_h_max 18
_diffrn_reflns_limit_h_min -18
_diffrn_reflns_limit_k_max 21
_diffrn_reflns_limit_k_min -21
_diffrn_reflns_limit_l_max 13
_diffrn_reflns_limit_l_min -35
_diffrn_reflns_number 36284
_diffrn_reflns_theta_full 28.28
_diffrn_reflns_theta_max 28.28
_diffrn_reflns_theta_min 1.54
_exptl_absorpt_coefficient_mu 1.925
_exptl_absorpt_correction_T_max 1.000
_exptl_absorpt_correction_T_min 0.860
_exptl_absorpt_correction_type SADABS
_exptl_crystal_density_diffrn 1.527
_exptl_crystal_F_000 2826
_refine_diff_density_max 1.611
_refine_diff_density_min -0.809
_refine_diff_density_rms 0.126
_refine_ls_extinction_method none
_refine_ls_goodness_of_fit_ref 1.024
_refine_ls_hydrogen_treatment mixed
_refine_ls_matrix_type full
_refine_ls_number_parameters 1155
_refine_ls_number_reflns 25475
_refine_ls_number_restraints 12
_refine_ls_restrained_S_all 1.025
_refine_ls_R_factor_all 0.0761
_refine_ls_R_factor_gt 0.0557
_refine_ls_shift/su_max 0.014
_refine_ls_shift/su_mean 0.000
_refine_ls_structure_factor_coef Fsqd
_refine_ls_weighting_details 'calc w=1/[\s^2^(Fo^2^)+(0.0875P)^2^+14.1705P] where P=(Fo^2^+2Fc^2^)/3'
_refine_ls_weighting_scheme calc
_refine_ls_wR_factor_gt 0.1492
_refine_ls_wR_factor_ref 0.1644
_reflns_number_gt 19357
_reflns_number_total 25475
_reflns_threshold_expression >2sigma(I)
_cod_data_source_file ja0346577si20030213_044158.cif
_cod_data_source_block cgr142
_cod_original_formula_sum 'C20.13 H43.50 B Cu F4 N3 Ni1.50 O S3'
_cod_database_code 4113656

loop_
_symmetry_equiv_pos_as_xyz
'x, y, z'
'-x, -y, -z'

loop_
_atom_site_label
_atom_site_type_symbol
_atom_site_fract_x
_atom_site_fract_y
_atom_site_fract_z
_atom_site_U_iso_or_equiv
_atom_site_adp_type
_atom_site_occupancy
_atom_site_symmetry_multiplicity
_atom_site_calc_flag
_atom_site_refinement_flags
_atom_site_disorder_assembly
_atom_site_disorder_group
Cu1 Cu 0.17008(5) 0.18186(4) 0.57402(2) 0.03163(13) Uani 1 1 d . . .
Cu2 Cu 0.13471(4) 0.24768(3) 0.65771(2) 0.02796(12) Uani 1 1 d . . .
Ni1 Ni -0.01323(4) 0.35153(3) 0.55058(2) 0.02403(12) Uani 1 1 d . . .
Ni2 Ni 0.12565(4) 0.04386(3) 0.66072(2) 0.02436(12) Uani 1 1 d . . .
Ni3 Ni 0.37292(4) 0.22017(3) 0.59610(2) 0.02301(12) Uani 1 1 d . . .
S1 S 0.14766(9) 0.31625(7) 0.52665(4) 0.0295(2) Uani 1 1 d . . .
S2 S 0.03439(9) 0.37652(7) 0.61999(4) 0.0300(2) Uani 1 1 d . . .
S3 S 0.03434(9) 0.13599(7) 0.59938(4) 0.0285(2) Uani 1 1 d . . .
S4 S 0.07498(9) 0.14952(7) 0.70418(4) 0.0285(2) Uani 1 1 d . . .
S5 S 0.33282(9) 0.10537(7) 0.60083(5) 0.0304(2) Uani 1 1 d . . .
S6 S 0.29755(9) 0.23132(7) 0.67089(4) 0.0281(2) Uani 1 1 d . . .
N1 N -0.0452(3) 0.3369(2) 0.48203(14) 0.0271(8) Uani 1 1 d . . .
N2 N -0.1544(3) 0.3817(2) 0.58094(14) 0.0269(8) Uani 1 1 d . . .
N3 N 0.1460(3) -0.0489(2) 0.62068(14) 0.0297(8) Uani 1 1 d . . .
N4 N 0.2136(3) -0.0276(2) 0.71906(14) 0.0294(8) Uani 1 1 d . . .
N5 N 0.4561(3) 0.1922(2) 0.53309(14) 0.0272(8) Uani 1 1 d . . .
N6 N 0.3956(3) 0.3300(2) 0.59797(13) 0.0240(7) Uani 1 1 d . . .
C1 C 0.1392(4) 0.2990(3) 0.46228(18) 0.0352(11) Uani 1 1 d . . .
H1A H 0.1325 0.3519 0.4377 0.042 Uiso 1 1 calc R . .
H1B H 0.2011 0.2533 0.4530 0.042 Uiso 1 1 calc R . .
C2 C 0.0467(4) 0.2738(3) 0.46164(18) 0.0308(10) Uani 1 1 d . . .
H2A H 0.0348 0.2706 0.4265 0.037 Uiso 1 1 calc R . .
H2B H 0.0586 0.2167 0.4824 0.037 Uiso 1 1 calc R . .
C3 C -0.0823(4) 0.3921(3) 0.65932(18) 0.0342(10) Uani 1 1 d . . .
H3A H -0.0659 0.3637 0.6947 0.041 Uiso 1 1 calc R . .
H3B H -0.1192 0.4536 0.6592 0.041 Uiso 1 1 calc R . .
C4 C -0.1466(4) 0.3537(3) 0.63717(17) 0.0309(10) Uani 1 1 d . . .
H4A H -0.1165 0.2908 0.6448 0.037 Uiso 1 1 calc R . .
H4B H -0.2156 0.3708 0.6531 0.037 Uiso 1 1 calc R . .
C5 C -0.1296(4) 0.3025(3) 0.48214(19) 0.0325(10) Uani 1 1 d . . .
H5A H -0.1060 0.2421 0.4990 0.039 Uiso 1 1 calc R . .
H5B H -0.1438 0.3036 0.4466 0.039 Uiso 1 1 calc R . .
C6 C -0.2272(4) 0.3488(3) 0.50782(19) 0.0354(11) Uani 1 1 d . . .
H6A H -0.2810 0.3275 0.5009 0.043 Uiso 1 1 calc R . .
H6B H -0.2483 0.4103 0.4935 0.043 Uiso 1 1 calc R . .
C7 C -0.2172(4) 0.3373(3) 0.56439(18) 0.0315(10) Uani 1 1 d . . .
H7A H -0.2862 0.3580 0.5800 0.038 Uiso 1 1 calc R . .
H7B H -0.1872 0.2756 0.5776 0.038 Uiso 1 1 calc R . .
C8 C -0.0700(4) 0.4217(3) 0.44770(17) 0.0310(10) Uani 1 1 d . . .
H8A H -0.0173 0.4463 0.4514 0.037 Uiso 1 1 calc R . .
H8B H -0.1357 0.4602 0.4595 0.037 Uiso 1 1 calc R . .
C9 C -0.0774(4) 0.4211(3) 0.39096(18) 0.0378(11) Uani 1 1 d . . .
H9A H -0.0935 0.4793 0.3721 0.057 Uiso 1 1 calc R . .
H9B H -0.1312 0.3990 0.3864 0.057 Uiso 1 1 calc R . .
H9C H -0.0123 0.3846 0.3783 0.057 Uiso 1 1 calc R . .
C10 C -0.2027(4) 0.4775(3) 0.56851(18) 0.0302(10) Uani 1 1 d . . .
H10A H -0.2017 0.4943 0.5312 0.036 Uiso 1 1 calc R . .
H10B H -0.1597 0.5033 0.5822 0.036 Uiso 1 1 calc R . .
C11 C -0.3106(4) 0.5154(3) 0.5882(2) 0.0426(12) Uani 1 1 d . . .
H11A H -0.3344 0.5775 0.5777 0.064 Uiso 1 1 calc R . .
H11B H -0.3127 0.5017 0.6253 0.064 Uiso 1 1 calc R . .
H11C H -0.3548 0.4917 0.5744 0.064 Uiso 1 1 calc R . .
C12 C 0.0320(4) 0.0634(3) 0.55812(19) 0.0354(11) Uani 1 1 d . . .
H12A H -0.0274 0.0445 0.5670 0.043 Uiso 1 1 calc R . .
H12B H 0.0269 0.0923 0.5223 0.043 Uiso 1 1 calc R . .
C13 C 0.1293(4) -0.0120(3) 0.56524(17) 0.0348(11) Uani 1 1 d . . .
H13A H 0.1872 0.0061 0.5508 0.042 Uiso 1 1 calc R . .
H13B H 0.1261 -0.0562 0.5469 0.042 Uiso 1 1 calc R . .
C14 C 0.1640(4) 0.1043(3) 0.75628(18) 0.0343(10) Uani 1 1 d . . .
H14A H 0.1891 0.1482 0.7638 0.041 Uiso 1 1 calc R . .
H14B H 0.1295 0.0838 0.7872 0.041 Uiso 1 1 calc R . .
C15 C 0.2506(4) 0.0319(3) 0.74033(18) 0.0323(10) Uani 1 1 d . . .
H15A H 0.2932 -0.0001 0.7699 0.039 Uiso 1 1 calc R . .
H15B H 0.2934 0.0546 0.7144 0.039 Uiso 1 1 calc R . .
C16 C 0.2503(4) -0.1144(3) 0.62266(18) 0.0335(10) Uani 1 1 d . . .
H16A H 0.2988 -0.0872 0.6052 0.040 Uiso 1 1 calc R . .
H16B H 0.2511 -0.1592 0.6037 0.040 Uiso 1 1 calc R . .
C17 C 0.2867(4) -0.1561(3) 0.6756(2) 0.0388(11) Uani 1 1 d . . .
H17A H 0.2348 -0.1780 0.6946 0.047 Uiso 1 1 calc R . .
H17B H 0.3500 -0.2054 0.6734 0.047 Uiso 1 1 calc R . .
C18 C 0.3066(4) -0.0962(3) 0.70403(19) 0.0353(11) Uani 1 1 d . . .
H18A H 0.3518 -0.0690 0.6828 0.042 Uiso 1 1 calc R . .
H18B H 0.3436 -0.1295 0.7350 0.042 Uiso 1 1 calc R . .
C19 C 0.0661(4) -0.0882(3) 0.64123(19) 0.0346(10) Uani 1 1 d . . .
H19A H -0.0015 -0.0429 0.6369 0.042 Uiso 1 1 calc R . .
H19B H 0.0757 -0.1080 0.6781 0.042 Uiso 1 1 calc R . .
C20 C 0.0643(5) -0.1620(4) 0.6179(3) 0.0540(15) Uani 1 1 d . . .
H20A H 0.0097 -0.1820 0.6341 0.081 Uiso 1 1 calc R . .
H20B H 0.1298 -0.2085 0.6229 0.081 Uiso 1 1 calc R . .
H20C H 0.0524 -0.1431 0.5815 0.081 Uiso 1 1 calc R . .
C21 C 0.1515(4) -0.0653(3) 0.75885(18) 0.0356(11) Uani 1 1 d . . .
H21A H 0.1334 -0.1078 0.7448 0.043 Uiso 1 1 calc R . .
H21B H 0.0873 -0.0192 0.7651 0.043 Uiso 1 1 calc R . .
C22 C 0.2012(5) -0.1086(4) 0.8102(2) 0.0465(13) Uani 1 1 d . . .
H22A H 0.1540 -0.1304 0.8328 0.070 Uiso 1 1 calc R . .
H22B H 0.2176 -0.0670 0.8254 0.070 Uiso 1 1 calc R . .
H22C H 0.2637 -0.1559 0.8050 0.070 Uiso 1 1 calc R . .
C23 C 0.4043(4) 0.0635(3) 0.5456(2) 0.0381(11) Uani 1 1 d . . .
H23A H 0.4715 0.0210 0.5559 0.046 Uiso 1 1 calc R . .
H23B H 0.3668 0.0354 0.5299 0.046 Uiso 1 1 calc R . .
C24 C 0.4179(4) 0.1381(3) 0.50825(19) 0.0363(11) Uani 1 1 d . . .
H24A H 0.4666 0.1162 0.4808 0.044 Uiso 1 1 calc R . .
H24B H 0.3519 0.1735 0.4927 0.044 Uiso 1 1 calc R . .
C25 C 0.2872(4) 0.3398(3) 0.67594(18) 0.0321(10) Uani 1 1 d . . .
H25A H 0.2190 0.3702 0.6896 0.039 Uiso 1 1 calc R . .
H25B H 0.3388 0.3383 0.6991 0.039 Uiso 1 1 calc R . .
C26 C 0.3039(3) 0.3847(3) 0.62390(17) 0.0285(9) Uani 1 1 d . . .
H26A H 0.2432 0.3987 0.6035 0.034 Uiso 1 1 calc R . .
H26B H 0.3134 0.4388 0.6266 0.034 Uiso 1 1 calc R . .
C27 C 0.4525(4) 0.2680(3) 0.49358(18) 0.0311(10) Uani 1 1 d . . .
H27A H 0.3823 0.2953 0.4812 0.037 Uiso 1 1 calc R . .
H27B H 0.4975 0.2481 0.4646 0.037 Uiso 1 1 calc R . .
C28 C 0.4837(4) 0.3342(3) 0.51115(18) 0.0320(10) Uani 1 1 d . . .
H28A H 0.4931 0.3754 0.4814 0.038 Uiso 1 1 calc R . .
H28B H 0.5496 0.3062 0.5282 0.038 Uiso 1 1 calc R . .
C29 C 0.4047(4) 0.3819(3) 0.54755(17) 0.0292(9) Uani 1 1 d . . .
H29A H 0.4219 0.4313 0.5529 0.035 Uiso 1 1 calc R . .
H29B H 0.3376 0.4044 0.5315 0.035 Uiso 1 1 calc R . .
C30 C 0.5632(4) 0.1437(3) 0.55036(18) 0.0322(10) Uani 1 1 d . . .
H30A H 0.5647 0.0885 0.5709 0.039 Uiso 1 1 calc R . .
H30B H 0.5808 0.1762 0.5728 0.039 Uiso 1 1 calc R . .
C31 C 0.6451(4) 0.1261(3) 0.5086(2) 0.0420(12) Uani 1 1 d . . .
H31A H 0.7115 0.0945 0.5238 0.063 Uiso 1 1 calc R . .
H31B H 0.6464 0.1803 0.4885 0.063 Uiso 1 1 calc R . .
H31C H 0.6301 0.0923 0.4866 0.063 Uiso 1 1 calc R . .
C32 C 0.4891(3) 0.3076(3) 0.62866(17) 0.0275(9) Uani 1 1 d . . .
H32A H 0.5485 0.2734 0.6098 0.033 Uiso 1 1 calc R . .
H32B H 0.4811 0.2708 0.6609 0.033 Uiso 1 1 calc R . .
C33 C 0.5133(4) 0.3819(3) 0.64129(19) 0.0350(10) Uani 1 1 d . . .
H33A H 0.5752 0.3601 0.6610 0.052 Uiso 1 1 calc R . .
H33B H 0.4565 0.4153 0.6611 0.052 Uiso 1 1 calc R . .
H33C H 0.5237 0.4183 0.6098 0.052 Uiso 1 1 calc R . .
Cu1' Cu 0.67160(5) 0.20568(4) 0.86400(2) 0.03811(15) Uani 1 1 d . . .
Cu2' Cu 0.47433(5) 0.24095(4) 0.85181(2) 0.03344(14) Uani 1 1 d . . .
Ni1' Ni 0.64900(4) 0.12627(3) 0.76741(2) 0.02499(12) Uani 1 1 d . . .
Ni2' Ni 0.56795(5) 0.40753(4) 0.84543(2) 0.03081(14) Uani 1 1 d . . .
Ni3' Ni 0.57995(7) 0.11922(5) 0.96491(3) 0.04911(19) Uani 1 1 d . . .
S1' S 0.68158(9) 0.24033(7) 0.77656(4) 0.0300(2) Uani 1 1 d . . .
S2' S 0.48773(9) 0.20395(7) 0.77443(4) 0.0280(2) Uani 1 1 d . . .
S3' S 0.62987(11) 0.31244(8) 0.91223(5) 0.0386(3) Uani 1 1 d . . .
S4' S 0.42747(10) 0.37771(8) 0.86383(5) 0.0367(3) Uani 1 1 d . . .
S5' S 0.67281(13) 0.07120(8) 0.90003(5) 0.0467(3) Uani 1 1 d . . .
S6' S 0.44881(13) 0.14583(9) 0.91855(5) 0.0479(3) Uani 1 1 d . . .
N1' N 0.7971(3) 0.0697(2) 0.74982(15) 0.0302(8) Uani 1 1 d . . .
N2' N 0.6054(3) 0.0270(2) 0.76560(14) 0.0283(8) Uani 1 1 d . . .
N3' N 0.6956(4) 0.4380(3) 0.83974(16) 0.0386(10) Uani 1 1 d . . .
N4' N 0.4993(3) 0.4872(2) 0.78382(15) 0.0357(9) Uani 1 1 d . . .
N5' N 0.7038(5) 0.0731(3) 1.00614(19) 0.0572(14) Uani 1 1 d . . .
N6' N 0.4833(5) 0.1777(4) 1.01728(19) 0.0646(16) Uani 1 1 d . . .
C1' C 0.8181(4) 0.2048(3) 0.76135(19) 0.0340(10) Uani 1 1 d . . .
H1'A H 0.8305 0.2239 0.7250 0.041 Uiso 1 1 calc R . .
H1'B H 0.8530 0.2288 0.7816 0.041 Uiso 1 1 calc R . .
C2' C 0.8577(4) 0.1089(3) 0.7736(2) 0.0353(11) Uani 1 1 d . . .
H2'A H 0.9295 0.0875 0.7616 0.042 Uiso 1 1 calc R . .
H2'B H 0.8558 0.0910 0.8109 0.042 Uiso 1 1 calc R . .
C3' C 0.4310(4) 0.1203(3) 0.78611(18) 0.0317(10) Uani 1 1 d . . .
H3'A H 0.3788 0.1307 0.8138 0.038 Uiso 1 1 calc R . .
H3'B H 0.3980 0.1201 0.7552 0.038 Uiso 1 1 calc R . .
C4' C 0.5144(4) 0.0357(3) 0.80075(17) 0.0299(10) Uani 1 1 d . . .
H4'A H 0.5346 0.0308 0.8358 0.036 Uiso 1 1 calc R . .
H4'B H 0.4884 -0.0111 0.7998 0.036 Uiso 1 1 calc R . .
C5' C 0.8428(4) -0.0241(3) 0.7693(2) 0.0411(12) Uani 1 1 d . . .
H5'A H 0.8488 -0.0324 0.8065 0.049 Uiso 1 1 calc R . .
H5'B H 0.9124 -0.0453 0.7544 0.049 Uiso 1 1 calc R . .
C6' C 0.7833(4) -0.0780(3) 0.7578(2) 0.0415(12) Uani 1 1 d . . .
H6'A H 0.7725 -0.0672 0.7209 0.050 Uiso 1 1 calc R . .
H6'B H 0.8232 -0.1391 0.7679 0.050 Uiso 1 1 calc R . .
C7' C 0.6813(4) -0.0572(3) 0.7860(2) 0.0349(11) Uani 1 1 d . . .
H7'A H 0.6527 -0.1023 0.7848 0.042 Uiso 1 1 calc R . .
H7'B H 0.6921 -0.0581 0.8220 0.042 Uiso 1 1 calc R . .
C8' C 0.8168(4) 0.0813(3) 0.69297(19) 0.0360(11) Uani 1 1 d . . .
H8'A H 0.8174 0.0294 0.6810 0.043 Uiso 1 1 calc R . .
H8'B H 0.8856 0.0852 0.6861 0.043 Uiso 1 1 calc R . .
C9' C 0.7417(4) 0.1582(3) 0.66162(19) 0.0391(11) Uani 1 1 d . . .
H9'A H 0.7614 0.1592 0.6256 0.059 Uiso 1 1 calc R . .
H9'B H 0.7421 0.2105 0.6719 0.059 Uiso 1 1 calc R . .
H9'C H 0.6733 0.1547 0.6672 0.059 Uiso 1 1 calc R . .
C10' C 0.5804(4) 0.0310(3) 0.71174(17) 0.0317(10) Uani 1 1 d . . .
H10C H 0.6408 0.0319 0.6898 0.038 Uiso 1 1 calc R . .
H10D H 0.5249 0.0855 0.7013 0.038 Uiso 1 1 calc R . .
C11' C 0.5483(4) -0.0414(3) 0.7018(2) 0.0405(12) Uani 1 1 d . . .
H11D H 0.5339 -0.0329 0.6658 0.061 Uiso 1 1 calc R . .
H11E H 0.4870 -0.0420 0.7223 0.061 Uiso 1 1 calc R . .
H11F H 0.6032 -0.0959 0.7110 0.061 Uiso 1 1 calc R . .
C12' C 0.7481(5) 0.3307(4) 0.9175(2) 0.0477(13) Uani 1 1 d . . .
H12C H 0.7379 0.3732 0.9399 0.057 Uiso 1 1 calc R . .
H12D H 0.8011 0.2770 0.9319 0.057 Uiso 1 1 calc R . .
C13' C 0.7802(4) 0.3637(3) 0.8643(2) 0.0439(12) Uani 1 1 d . . .
H13C H 0.8400 0.3809 0.8661 0.053 Uiso 1 1 calc R . .
H13D H 0.8000 0.3177 0.8436 0.053 Uiso 1 1 calc R . .
C14' C 0.3560(4) 0.4337(3) 0.8066(2) 0.0435(12) Uani 1 1 d . . .
H14C H 0.3204 0.3986 0.7964 0.052 Uiso 1 1 calc R . .
H14D H 0.3047 0.4884 0.8130 0.052 Uiso 1 1 calc R . .
C15' C 0.4305(4) 0.4497(3) 0.7655(2) 0.0396(12) Uani 1 1 d . . .
H15C H 0.4717 0.3953 0.7541 0.048 Uiso 1 1 calc R . .
H15D H 0.3929 0.4891 0.7361 0.048 Uiso 1 1 calc R . .
C16' C 0.7329(5) 0.4580(4) 0.7866(2) 0.0478(14) Uani 1 1 d . . .
H16C H 0.7572 0.4050 0.7718 0.057 Uiso 1 1 calc R . .
H16D H 0.7919 0.4766 0.7875 0.057 Uiso 1 1 calc R . .
C17' C 0.6540(5) 0.5267(4) 0.7515(2) 0.0533(16) Uani 1 1 d . . .
H17C H 0.6247 0.5783 0.7676 0.064 Uiso 1 1 calc R . .
H17D H 0.6884 0.5423 0.7193 0.064 Uiso 1 1 calc R . .
C18' C 0.5693(5) 0.4985(3) 0.74025(19) 0.0453(13) Uani 1 1 d . . .
H18C H 0.5289 0.5410 0.7127 0.054 Uiso 1 1 calc R . .
H18D H 0.5997 0.4438 0.7275 0.054 Uiso 1 1 calc R . .
C19' C 0.6716(5) 0.5128(4) 0.8670(2) 0.0497(14) Uani 1 1 d . . .
H19C H 0.6414 0.4983 0.9007 0.060 Uiso 1 1 calc R . .
H19D H 0.6188 0.5617 0.8479 0.060 Uiso 1 1 calc R . .
C20' C 0.7583(6) 0.5418(5) 0.8747(4) 0.078(2) Uani 1 1 d . . .
H20D H 0.7328 0.5908 0.8925 0.117 Uiso 1 1 calc R . .
H20E H 0.7881 0.5583 0.8417 0.117 Uiso 1 1 calc R . .
H20F H 0.8103 0.4951 0.8949 0.117 Uiso 1 1 calc R . .
C21' C 0.4395(5) 0.5711(3) 0.8005(2) 0.0429(13) Uani 1 1 d . . .
H21C H 0.4883 0.5951 0.8105 0.052 Uiso 1 1 calc R . .
H21D H 0.3981 0.5599 0.8310 0.052 Uiso 1 1 calc R . .
C22' C 0.3689(6) 0.6386(4) 0.7615(3) 0.0598(17) Uani 1 1 d . . .
H22D H 0.3333 0.6900 0.7764 0.090 Uiso 1 1 calc R . .
H22E H 0.3192 0.6164 0.7516 0.090 Uiso 1 1 calc R . .
H22F H 0.4091 0.6528 0.7316 0.090 Uiso 1 1 calc R . .
C23' C 0.7938(6) 0.0141(4) 0.9299(3) 0.0627(18) Uani 1 1 d . . .
H23C H 0.8007 -0.0461 0.9428 0.075 Uiso 1 1 calc R . .
H23D H 0.8508 0.0158 0.9057 0.075 Uiso 1 1 calc R . .
C24' C 0.7924(7) 0.0603(6) 0.9731(3) 0.088(3) Uani 1 1 d . . .
H24C H 0.8532 0.0275 0.9936 0.105 Uiso 1 1 calc R . .
H24D H 0.7980 0.1166 0.9586 0.105 Uiso 1 1 calc R . .
C25' C 0.3501(6) 0.2187(5) 0.9537(3) 0.068(2) Uani 1 1 d . . .
H25C H 0.3050 0.2661 0.9299 0.082 Uiso 1 1 calc R . .
H25D H 0.3083 0.1882 0.9749 0.082 Uiso 1 1 calc R . .
C26' C 0.4029(7) 0.2536(5) 0.9872(3) 0.077(2) Uani 1 1 d . . .
H26C H 0.4355 0.2919 0.9659 0.092 Uiso 1 1 calc R . .
H26D H 0.3526 0.2864 1.0106 0.092 Uiso 1 1 calc R . .
C27' C 0.7106(8) 0.1339(6) 1.0394(3) 0.091(3) Uani 1 1 d . . .
H27C H 0.7142 0.1867 1.0175 0.110 Uiso 1 1 calc R . .
H27D H 0.7742 0.1073 1.0586 0.110 Uiso 1 1 calc R . .
C28' C 0.6202(8) 0.1570(7) 1.0767(3) 0.094(3) Uani 1 1 d . . .
H28C H 0.6364 0.1827 1.1035 0.113 Uiso 1 1 calc R . .
H28D H 0.6057 0.1050 1.0930 0.113 Uiso 1 1 calc R . .
C29' C 0.5242(8) 0.2222(6) 1.0476(3) 0.089(3) Uani 1 1 d . . .
H29C H 0.4713 0.2489 1.0722 0.107 Uiso 1 1 calc R . .
H29D H 0.5433 0.2678 1.0250 0.107 Uiso 1 1 calc R . .
C30' C 0.6924(8) -0.0044(6) 1.0373(4) 0.108(4) Uani 1 1 d . . .
H30C H 0.6909 -0.0430 1.0143 0.130 Uiso 1 1 calc R . .
H30D H 0.6256 0.0120 1.0555 0.130 Uiso 1 1 calc R . .
C31' C 0.7727(10) -0.0538(7) 1.0757(4) 0.130(5) Uani 1 1 d . . .
H31D H 0.7582 -0.1044 1.0936 0.196 Uiso 1 1 calc R . .
H31E H 0.7727 -0.0178 1.1002 0.196 Uiso 1 1 calc R . .
H31F H 0.8396 -0.0714 1.0585 0.196 Uiso 1 1 calc R . .
C32' C 0.4343(8) 0.1207(6) 1.0476(3) 0.092(3) Uani 1 1 d . . .
H32C H 0.4853 0.0771 1.0705 0.111 Uiso 1 1 calc R . .
H32D H 0.4147 0.0906 1.0243 0.111 Uiso 1 1 calc R . .
C33' C 0.3410(9) 0.1612(7) 1.0793(3) 0.114(4) Uani 1 1 d . . .
H33D H 0.3146 0.1171 1.0975 0.171 Uiso 1 1 calc R . .
H33E H 0.2886 0.2037 1.0572 0.171 Uiso 1 1 calc R . .
H33F H 0.3594 0.1890 1.1038 0.171 Uiso 1 1 calc R . .
B1 B 0.9754(8) 0.1387(9) 0.8814(5) 0.088(3) Uani 1 1 d . . .
F1 F 1.0146(5) 0.1912(5) 0.8571(3) 0.144(3) Uani 1 1 d . . .
F2 F 0.9898(5) 0.1222(7) 0.9357(2) 0.178(4) Uani 1 1 d . . .
F3 F 1.0261(4) 0.0571(4) 0.8672(2) 0.117(2) Uani 1 1 d . . .
F4 F 0.8749(4) 0.1600(3) 0.87661(18) 0.0835(13) Uani 1 1 d . . .
B2 B 0.2271(5) 0.0785(4) 0.4129(2) 0.0419(14) Uani 1 1 d . . .
F5 F 0.1880(6) 0.0838(4) 0.4606(3) 0.067(2) Uiso 0.613(11) 1 d P A 1
F6 F 0.2224(8) 0.0130(6) 0.3938(4) 0.089(3) Uiso 0.613(11) 1 d P A 1
F7 F 0.3328(5) 0.0676(4) 0.4205(3) 0.057(2) Uiso 0.613(11) 1 d P A 1
F5A F 0.1460(8) 0.0620(7) 0.4466(4) 0.063(3) Uiso 0.387(11) 1 d P A 2
F6A F 0.2615(9) 0.0113(6) 0.3863(4) 0.049(3) Uiso 0.387(11) 1 d P A 2
F7A F 0.2823(13) 0.0816(10) 0.4446(7) 0.106(5) Uiso 0.387(11) 1 d P A 2
F8 F 0.1842(3) 0.1543(2) 0.38082(14) 0.0642(10) Uani 1 1 d . A .
B3 B 0.5261(6) 0.7642(4) 0.8087(3) 0.0453(15) Uani 1 1 d . . .
F9 F 0.6260(4) 0.7498(3) 0.8192(2) 0.1012(16) Uani 1 1 d . . .
F10 F 0.4889(4) 0.7141(2) 0.84485(15) 0.0829(15) Uani 1 1 d . . .
F11 F 0.5221(4) 0.7466(3) 0.76122(14) 0.0698(11) Uani 1 1 d . . .
F12 F 0.4724(3) 0.8492(2) 0.80966(14) 0.0620(10) Uani 1 1 d . . .
B4 B 0.6303(5) 0.3747(4) 0.3895(2) 0.0375(12) Uani 1 1 d . . .
F13 F 0.6884(4) 0.3992(4) 0.35045(16) 0.0981(17) Uani 1 1 d . . .
F14 F 0.6829(3) 0.2966(2) 0.41687(16) 0.0712(12) Uani 1 1 d . . .
F15 F 0.5443(3) 0.3711(3) 0.37128(15) 0.0684(11) Uani 1 1 d . . .
F16 F 0.6025(3) 0.4333(2) 0.42259(13) 0.0605(10) Uani 1 1 d . . .
O1S O 0.0527(7) -0.2199(6) 0.7607(3) 0.132(3) Uiso 1 1 d D . .
C1S C -0.0092(14) -0.3101(12) 0.8188(7) 0.209(8) Uiso 1 1 d D . .
H1SA H -0.0306 -0.2601 0.8357 0.314 Uiso 1 1 calc R . .
H1SB H 0.0323 -0.3601 0.8417 0.314 Uiso 1 1 calc R . .
H1SC H -0.0695 -0.3204 0.8099 0.314 Uiso 1 1 calc R . .
C2S C 0.0528(9) -0.2945(8) 0.7710(5) 0.117(4) Uiso 1 1 d D . .
C3S C 0.0954(10) -0.3589(8) 0.7367(5) 0.130(4) Uiso 1 1 d D . .
H3SA H 0.1323 -0.3365 0.7081 0.195 Uiso 1 1 calc R . .
H3SB H 0.0398 -0.3713 0.7241 0.195 Uiso 1 1 calc R . .
H3SC H 0.1421 -0.4114 0.7555 0.195 Uiso 1 1 calc R . .
O2S O 0.900(2) -0.2215(15) 0.9775(9) 0.351(11) Uiso 1 1 d D . .
C4S C 0.988(2) -0.297(2) 1.0368(11) 0.343(16) Uiso 1 1 d D . .
H4SA H 0.9251 -0.3104 1.0412 0.515 Uiso 1 1 calc R . .
H4SB H 0.9906 -0.2649 1.0629 0.515 Uiso 1 1 calc R . .
H4SC H 1.0466 -0.3505 1.0400 0.515 Uiso 1 1 calc R . .
C5S C 0.992(2) -0.245(2) 0.9852(15) 0.43(3) Uiso 1 1 d D . .
C6S C 1.0354(17) -0.1784(15) 0.9531(9) 0.253(11) Uiso 1 1 d D . .
H6SA H 0.9886 -0.1443 0.9259 0.380 Uiso 1 1 calc R . .
H6SB H 1.1018 -0.2080 0.9382 0.380 Uiso 1 1 calc R . .
H6SC H 1.0431 -0.1410 0.9748 0.380 Uiso 1 1 calc R . .
O3S O 1.0765(19) 0.4391(15) 0.8294(10) 0.387(13) Uiso 1 1 d D . .
C7S C 1.0470(12) 0.3583(10) 0.7778(6) 0.168(6) Uiso 1 1 d D . .
H7SA H 0.9880 0.4092 0.7675 0.252 Uiso 1 1 calc R . .
H7SB H 1.0239 0.3104 0.7923 0.252 Uiso 1 1 calc R . .
H7SC H 1.0918 0.3442 0.7482 0.252 Uiso 1 1 calc R . .
C8S C 1.1004(13) 0.3741(12) 0.8143(7) 0.174(6) Uiso 1 1 d D . .
C9S C 1.1838(10) 0.2919(8) 0.8272(5) 0.132(4) Uiso 1 1 d D . .
H9SA H 1.2262 0.2966 0.8527 0.199 Uiso 1 1 calc R . .
H9SB H 1.2253 0.2775 0.7967 0.199 Uiso 1 1 calc R . .
H9SC H 1.1550 0.2471 0.8408 0.199 Uiso 1 1 calc R . .
O4S O 0.1999(4) 0.3873(3) 0.3462(2) 0.0713(13) Uiso 1 1 d D . .
C10S C 0.2126(6) 0.2973(5) 0.2876(3) 0.072(2) Uiso 1 1 d D . .
H10E H 0.1465 0.3396 0.2773 0.107 Uiso 1 1 calc R . .
H10F H 0.2053 0.2413 0.2988 0.107 Uiso 1 1 calc R . .
H10G H 0.2612 0.2945 0.2588 0.107 Uiso 1 1 calc R . .
C11S C 0.2502(5) 0.3222(4) 0.3298(2) 0.0493(14) Uiso 1 1 d D . .
C12S C 0.3504(5) 0.2652(4) 0.3505(3) 0.0619(17) Uiso 1 1 d D . .
H12E H 0.3668 0.2883 0.3780 0.093 Uiso 1 1 calc R . .
H12F H 0.4030 0.2615 0.3235 0.093 Uiso 1 1 calc R . .
H12G H 0.3473 0.2083 0.3635 0.093 Uiso 1 1 calc R . .
C13S C 0.6015(19) 0.4429(15) 1.0374(9) 0.242(10) Uiso 1 1 d . . .
C14S C 0.725(2) 0.3852(17) 1.0685(10) 0.257(11) Uiso 1 1 d . . .
C15S C 0.765(4) 0.468(3) 1.0411(18) 0.235(19) Uiso 0.50 1 d P . .

loop_
_atom_site_aniso_label
_atom_site_aniso_U_11
_atom_site_aniso_U_22
_atom_site_aniso_U_33
_atom_site_aniso_U_23
_atom_site_aniso_U_13
_atom_site_aniso_U_12
Cu1 0.0367(3) 0.0309(3) 0.0275(3) -0.0057(2) 0.0029(2) -0.0123(2)
Cu2 0.0305(3) 0.0267(3) 0.0266(3) -0.0041(2) 0.0016(2) -0.0105(2)
Ni1 0.0262(3) 0.0210(3) 0.0231(3) -0.0008(2) 0.0009(2) -0.0078(2)
Ni2 0.0283(3) 0.0192(2) 0.0238(3) -0.0013(2) 0.0021(2) -0.0078(2)
Ni3 0.0255(3) 0.0190(2) 0.0231(3) -0.0016(2) 0.0012(2) -0.0073(2)
S1 0.0274(5) 0.0282(5) 0.0317(6) -0.0030(4) 0.0027(4) -0.0099(4)
S2 0.0362(6) 0.0270(5) 0.0273(6) -0.0024(4) -0.0026(5) -0.0121(5)
S3 0.0323(6) 0.0228(5) 0.0270(5) -0.0004(4) 0.0002(4) -0.0075(4)
S4 0.0302(6) 0.0248(5) 0.0309(6) -0.0064(4) 0.0060(4) -0.0107(4)
S5 0.0357(6) 0.0230(5) 0.0332(6) -0.0012(4) -0.0008(5) -0.0130(5)
S6 0.0286(5) 0.0286(5) 0.0254(5) -0.0007(4) 0.0022(4) -0.0105(4)
N1 0.0293(19) 0.0241(18) 0.0263(19) -0.0031(15) 0.0016(15) -0.0083(15)
N2 0.0295(19) 0.0194(17) 0.0283(19) -0.0020(14) 0.0028(15) -0.0059(15)
N3 0.036(2) 0.0226(17) 0.028(2) -0.0037(15) 0.0014(16) -0.0086(16)
N4 0.033(2) 0.0254(18) 0.0274(19) -0.0005(15) 0.0023(16) -0.0093(16)
N5 0.0271(19) 0.0252(18) 0.0280(19) -0.0052(15) 0.0036(15) -0.0079(15)
N6 0.0255(18) 0.0235(17) 0.0240(18) -0.0032(14) 0.0007(14) -0.0105(15)
C1 0.034(3) 0.035(2) 0.030(2) -0.002(2) 0.007(2) -0.008(2)
C2 0.034(2) 0.027(2) 0.027(2) -0.0020(18) -0.0016(19) -0.0059(19)
C3 0.037(3) 0.034(2) 0.025(2) -0.0033(19) 0.0023(19) -0.006(2)
C4 0.030(2) 0.026(2) 0.028(2) 0.0023(18) 0.0075(18) -0.0039(18)
C5 0.039(3) 0.029(2) 0.033(2) -0.0040(19) 0.002(2) -0.018(2)
C6 0.036(3) 0.036(3) 0.038(3) -0.008(2) 0.001(2) -0.016(2)
C7 0.029(2) 0.033(2) 0.033(2) -0.0051(19) 0.0042(19) -0.013(2)
C8 0.037(3) 0.027(2) 0.027(2) -0.0012(18) -0.0024(19) -0.0097(19)
C9 0.048(3) 0.033(2) 0.027(2) 0.0020(19) 0.000(2) -0.012(2)
C10 0.035(2) 0.021(2) 0.028(2) 0.0030(17) -0.0005(19) -0.0043(18)
C11 0.043(3) 0.031(2) 0.042(3) -0.001(2) 0.005(2) -0.002(2)
C12 0.045(3) 0.031(2) 0.031(2) -0.0009(19) -0.003(2) -0.015(2)
C13 0.051(3) 0.026(2) 0.025(2) -0.0066(18) 0.002(2) -0.011(2)
C14 0.043(3) 0.035(2) 0.025(2) -0.0035(19) 0.001(2) -0.015(2)
C15 0.038(3) 0.034(2) 0.028(2) 0.0001(19) -0.0020(19) -0.019(2)
C16 0.039(3) 0.026(2) 0.033(2) -0.0075(19) 0.003(2) -0.007(2)
C17 0.038(3) 0.025(2) 0.044(3) 0.000(2) -0.002(2) -0.002(2)
C18 0.032(2) 0.030(2) 0.036(3) 0.001(2) -0.002(2) -0.005(2)
C19 0.043(3) 0.029(2) 0.034(3) -0.0044(19) 0.000(2) -0.016(2)
C20 0.066(4) 0.048(3) 0.062(4) -0.021(3) 0.007(3) -0.032(3)
C21 0.044(3) 0.032(2) 0.030(2) 0.0027(19) 0.001(2) -0.018(2)
C22 0.062(4) 0.044(3) 0.031(3) 0.007(2) -0.002(2) -0.021(3)
C23 0.041(3) 0.029(2) 0.044(3) -0.013(2) 0.007(2) -0.010(2)
C24 0.042(3) 0.037(3) 0.033(3) -0.015(2) 0.003(2) -0.013(2)
C25 0.035(2) 0.032(2) 0.032(2) -0.0111(19) 0.0056(19) -0.013(2)
C26 0.028(2) 0.023(2) 0.032(2) -0.0059(17) 0.0009(18) -0.0052(18)
C27 0.030(2) 0.030(2) 0.028(2) -0.0026(18) 0.0031(18) -0.0055(19)
C28 0.034(2) 0.031(2) 0.027(2) 0.0036(18) 0.0019(19) -0.012(2)
C29 0.035(2) 0.022(2) 0.027(2) 0.0036(17) -0.0029(18) -0.0091(18)
C30 0.030(2) 0.028(2) 0.034(2) -0.0039(19) 0.0012(19) -0.0062(19)
C31 0.034(3) 0.037(3) 0.049(3) -0.009(2) 0.012(2) -0.007(2)
C32 0.024(2) 0.029(2) 0.027(2) -0.0030(17) -0.0005(17) -0.0074(18)
C33 0.033(2) 0.038(3) 0.036(3) -0.010(2) -0.001(2) -0.013(2)
Cu1' 0.0399(3) 0.0375(3) 0.0335(3) -0.0030(3) 0.0023(3) -0.0114(3)
Cu2' 0.0391(3) 0.0296(3) 0.0286(3) -0.0018(2) 0.0024(2) -0.0105(2)
Ni1' 0.0279(3) 0.0218(3) 0.0238(3) -0.0005(2) 0.0031(2) -0.0095(2)
Ni2' 0.0445(4) 0.0240(3) 0.0218(3) -0.0010(2) 0.0012(2) -0.0111(3)
Ni3' 0.0735(5) 0.0470(4) 0.0257(3) -0.0002(3) 0.0001(3) -0.0227(4)
S1' 0.0333(6) 0.0258(5) 0.0310(6) -0.0040(4) 0.0031(5) -0.0118(5)
S2' 0.0297(5) 0.0248(5) 0.0262(5) -0.0002(4) 0.0022(4) -0.0078(4)
S3' 0.0505(8) 0.0337(6) 0.0237(6) 0.0008(5) 0.0007(5) -0.0080(6)
S4' 0.0465(7) 0.0299(6) 0.0315(6) -0.0036(5) 0.0054(5) -0.0127(5)
S5' 0.0714(10) 0.0313(6) 0.0318(7) -0.0019(5) -0.0044(6) -0.0117(6)
S6' 0.0719(10) 0.0427(7) 0.0270(6) 0.0041(5) 0.0025(6) -0.0232(7)
N1' 0.029(2) 0.0276(19) 0.031(2) -0.0018(16) 0.0052(16) -0.0093(16)
N2' 0.033(2) 0.0250(18) 0.0258(19) -0.0004(15) 0.0016(15) -0.0107(16)
N3' 0.051(3) 0.031(2) 0.035(2) -0.0046(17) 0.0006(19) -0.0163(19)
N4' 0.055(3) 0.0235(18) 0.027(2) -0.0012(15) -0.0022(18) -0.0128(18)
N5' 0.084(4) 0.057(3) 0.032(2) 0.003(2) -0.009(3) -0.028(3)
N6' 0.088(4) 0.081(4) 0.026(2) -0.006(2) 0.004(3) -0.033(3)
C1' 0.031(2) 0.037(3) 0.035(3) -0.005(2) 0.008(2) -0.017(2)
C2' 0.030(2) 0.035(2) 0.041(3) -0.004(2) 0.005(2) -0.013(2)
C3' 0.029(2) 0.036(2) 0.031(2) -0.0044(19) 0.0052(19) -0.015(2)
C4' 0.037(2) 0.030(2) 0.024(2) -0.0006(18) 0.0035(18) -0.016(2)
C5' 0.036(3) 0.030(2) 0.052(3) -0.003(2) 0.003(2) -0.007(2)
C6' 0.041(3) 0.023(2) 0.055(3) -0.004(2) 0.003(2) -0.006(2)
C7' 0.037(3) 0.024(2) 0.042(3) 0.0032(19) -0.003(2) -0.012(2)
C8' 0.034(3) 0.036(3) 0.037(3) -0.008(2) 0.010(2) -0.012(2)
C9' 0.050(3) 0.040(3) 0.028(2) -0.002(2) 0.007(2) -0.021(2)
C10' 0.039(3) 0.031(2) 0.028(2) -0.0069(19) 0.0065(19) -0.016(2)
C11' 0.051(3) 0.040(3) 0.037(3) -0.011(2) 0.003(2) -0.024(2)
C12' 0.055(3) 0.044(3) 0.040(3) -0.007(2) -0.006(3) -0.011(3)
C13' 0.047(3) 0.040(3) 0.046(3) -0.013(2) 0.000(2) -0.013(2)
C14' 0.046(3) 0.032(3) 0.049(3) -0.004(2) -0.008(2) -0.008(2)
C15' 0.056(3) 0.026(2) 0.034(3) -0.001(2) -0.011(2) -0.010(2)
C16' 0.057(4) 0.044(3) 0.045(3) -0.005(2) 0.012(3) -0.026(3)
C17' 0.084(5) 0.043(3) 0.036(3) 0.001(2) 0.010(3) -0.034(3)
C18' 0.075(4) 0.036(3) 0.022(2) 0.002(2) 0.002(2) -0.020(3)
C19' 0.066(4) 0.039(3) 0.050(3) -0.013(3) -0.007(3) -0.021(3)
C20' 0.082(5) 0.061(4) 0.107(7) -0.029(4) -0.024(5) -0.030(4)
C21' 0.064(4) 0.024(2) 0.038(3) -0.004(2) -0.007(3) -0.010(2)
C22' 0.082(5) 0.031(3) 0.058(4) 0.002(3) -0.020(3) -0.008(3)
C23' 0.077(5) 0.047(3) 0.055(4) -0.002(3) -0.017(3) -0.009(3)
C24' 0.091(6) 0.091(6) 0.068(5) 0.005(5) -0.028(5) -0.018(5)
C25' 0.072(5) 0.081(5) 0.045(4) -0.010(3) 0.018(3) -0.025(4)
C26' 0.116(7) 0.055(4) 0.045(4) 0.003(3) 0.021(4) -0.024(4)
C27' 0.121(8) 0.084(6) 0.061(5) -0.005(4) -0.027(5) -0.023(5)
C28' 0.108(7) 0.123(8) 0.049(4) -0.028(5) 0.002(5) -0.033(6)
C29' 0.126(8) 0.084(6) 0.059(5) -0.021(4) 0.023(5) -0.040(6)
C30' 0.105(7) 0.077(6) 0.102(7) 0.056(5) -0.014(6) -0.015(5)
C31' 0.167(11) 0.108(8) 0.094(8) 0.049(7) -0.045(8) -0.043(8)
C32' 0.143(8) 0.079(5) 0.056(5) 0.002(4) 0.031(5) -0.054(6)
C33' 0.179(11) 0.122(8) 0.058(5) 0.005(5) 0.030(6) -0.089(8)
B1 0.061(6) 0.133(10) 0.096(8) -0.068(7) 0.023(5) -0.046(6)
F1 0.126(5) 0.154(6) 0.174(7) -0.044(5) 0.048(5) -0.080(5)
F2 0.104(5) 0.333(12) 0.074(4) -0.045(6) -0.012(3) -0.037(6)
F3 0.098(4) 0.109(4) 0.109(4) -0.016(4) 0.006(3) 0.003(3)
F4 0.083(3) 0.075(3) 0.080(3) -0.008(2) 0.002(2) -0.016(2)
B2 0.056(4) 0.034(3) 0.029(3) -0.008(2) 0.002(3) -0.007(3)
F8 0.065(2) 0.055(2) 0.050(2) 0.0132(17) 0.0009(18) -0.0047(18)
B3 0.063(4) 0.031(3) 0.042(3) -0.006(2) 0.002(3) -0.017(3)
F9 0.082(3) 0.093(4) 0.118(4) -0.020(3) -0.020(3) -0.012(3)
F10 0.162(5) 0.048(2) 0.050(2) -0.0085(17) 0.022(3) -0.057(3)
F11 0.108(3) 0.069(2) 0.044(2) -0.0241(18) 0.016(2) -0.040(2)
F12 0.093(3) 0.0333(16) 0.056(2) -0.0068(15) 0.019(2) -0.0230(18)
B4 0.042(3) 0.040(3) 0.032(3) -0.005(2) 0.000(2) -0.018(3)
F13 0.093(3) 0.177(5) 0.052(3) -0.021(3) 0.025(2) -0.086(4)
F14 0.088(3) 0.0338(17) 0.081(3) -0.0194(18) -0.037(2) 0.0065(18)
F15 0.051(2) 0.096(3) 0.060(2) -0.007(2) -0.0130(18) -0.028(2)
F16 0.097(3) 0.0286(16) 0.049(2) -0.0064(14) -0.0075(19) -0.0119(17)

loop_
_atom_type_symbol
_atom_type_description
_atom_type_scat_dispersion_real
_atom_type_scat_dispersion_imag
_atom_type_scat_source
C C 0.0033 0.0016 'International Tables Vol C Tables 4.2.6.8 and 6.1.1.4'
H H 0.0000 0.0000 'International Tables Vol C Tables 4.2.6.8 and 6.1.1.4'
B B 0.0013 0.0007 'International Tables Vol C Tables 4.2.6.8 and 6.1.1.4'
N N 0.0061 0.0033 'International Tables Vol C Tables 4.2.6.8 and 6.1.1.4'
F F 0.0171 0.0103 'International Tables Vol C Tables 4.2.6.8 and 6.1.1.4'
S S 0.1246 0.1234 'International Tables Vol C Tables 4.2.6.8 and 6.1.1.4'
Ni Ni 0.3393 1.1124 'International Tables Vol C Tables 4.2.6.8 and 6.1.1.4'
Cu Cu 0.3201 1.2651 'International Tables Vol C Tables 4.2.6.8 and 6.1.1.4'
O O 0.0106 0.0060 'International Tables Vol C Tables 4.2.6.8 and 6.1.1.4'

loop_
_geom_angle_atom_site_label_1
_geom_angle_atom_site_label_2
_geom_angle_atom_site_label_3
_geom_angle
S5 Cu1 S3 122.71(5)
S5 Cu1 S1 115.38(5)
S3 Cu1 S1 121.57(5)
S5 Cu1 Cu2 88.10(4)
S3 Cu1 Cu2 86.44(4)
S1 Cu1 Cu2 89.80(4)
S4 Cu2 S2 123.68(5)
S4 Cu2 S6 115.85(5)
S2 Cu2 S6 117.59(5)
S4 Cu2 Cu1 96.23(4)
S2 Cu2 Cu1 93.91(4)
S6 Cu2 Cu1 96.93(4)
N2 Ni1 N1 97.98(16)
N2 Ni1 S1 173.07(12)
N1 Ni1 S1 88.76(11)
N2 Ni1 S2 87.50(12)
N1 Ni1 S2 172.52(11)
S1 Ni1 S2 85.93(5)
N3 Ni2 N4 97.57(16)
N3 Ni2 S3 89.16(12)
N4 Ni2 S3 172.43(12)
N3 Ni2 S4 170.07(12)
N4 Ni2 S4 88.04(12)
S3 Ni2 S4 85.81(5)
N5 Ni3 N6 97.65(15)
N5 Ni3 S6 170.99(11)
N6 Ni3 S6 87.25(11)
N5 Ni3 S5 89.15(11)
N6 Ni3 S5 172.96(11)
S6 Ni3 S5 86.25(5)
C1 S1 Ni1 99.87(16)
C1 S1 Cu1 102.14(17)
Ni1 S1 Cu1 87.34(4)
C3 S2 Ni1 100.93(17)
C3 S2 Cu2 101.58(16)
Ni1 S2 Cu2 104.20(5)
C12 S3 Ni2 99.68(16)
C12 S3 Cu1 108.13(17)
Ni2 S3 Cu1 89.33(5)
C14 S4 Ni2 99.97(16)
C14 S4 Cu2 102.45(17)
Ni2 S4 Cu2 103.71(5)
C23 S5 Ni3 100.17(17)
C23 S5 Cu1 105.76(18)
Ni3 S5 Cu1 93.16(5)
C25 S6 Ni3 100.75(15)
C25 S6 Cu2 101.75(17)
Ni3 S6 Cu2 104.11(5)
C5 N1 C2 105.7(3)
C5 N1 C8 109.7(4)
C2 N1 C8 109.8(3)
C5 N1 Ni1 115.0(3)
C2 N1 Ni1 108.5(3)
C8 N1 Ni1 108.1(3)
C7 N2 C4 105.5(3)
C7 N2 C10 112.0(4)
C4 N2 C10 110.2(3)
C7 N2 Ni1 114.2(3)
C4 N2 Ni1 108.0(3)
C10 N2 Ni1 106.9(3)
C16 N3 C13 105.2(4)
C16 N3 C19 111.5(4)
C13 N3 C19 109.8(4)
C16 N3 Ni2 115.0(3)
C13 N3 Ni2 110.2(3)
C19 N3 Ni2 105.2(3)
C18 N4 C15 106.4(4)
C18 N4 C21 110.4(4)
C15 N4 C21 110.0(4)
C18 N4 Ni2 114.0(3)
C15 N4 Ni2 106.1(3)
C21 N4 Ni2 109.9(3)
C24 N5 C27 105.5(4)
C24 N5 C30 110.5(4)
C27 N5 C30 111.0(3)
C24 N5 Ni3 110.0(3)
C27 N5 Ni3 114.4(3)
C30 N5 Ni3 105.6(3)
C29 N6 C26 105.5(3)
C29 N6 C32 111.2(3)
C26 N6 C32 110.3(3)
C29 N6 Ni3 115.5(3)
C26 N6 Ni3 107.2(3)
C32 N6 Ni3 107.0(3)
C2 C1 S1 107.1(3)
N1 C2 C1 110.9(4)
C4 C3 S2 107.2(3)
N2 C4 C3 111.6(4)
N1 C5 C6 115.6(4)
C5 C6 C7 112.2(4)
N2 C7 C6 115.3(4)
N1 C8 C9 116.2(4)
N2 C10 C11 116.4(4)
C13 C12 S3 107.6(3)
C12 C13 N3 110.9(4)
C15 C14 S4 107.9(3)
C14 C15 N4 111.5(4)
N3 C16 C17 114.5(4)
C18 C17 C16 112.5(4)
C17 C18 N4 114.9(4)
N3 C19 C20 116.8(4)
N4 C21 C22 116.8(4)
C24 C23 S5 107.6(3)
N5 C24 C23 111.9(4)
C26 C25 S6 108.1(3)
N6 C26 C25 110.8(4)
N5 C27 C28 114.9(4)
C27 C28 C29 111.7(4)
N6 C29 C28 114.8(4)
N5 C30 C31 116.0(4)
N6 C32 C33 116.5(4)
S5' Cu1' S3' 120.57(5)
S5' Cu1' S1' 119.11(5)
S3' Cu1' S1' 119.27(5)
S5' Cu1' Cu2' 85.33(5)
S3' Cu1' Cu2' 88.94(4)
S1' Cu1' Cu2' 85.45(4)
S2' Cu2' S4' 123.01(5)
S2' Cu2' S6' 116.49(5)
S4' Cu2' S6' 116.53(6)
S2' Cu2' Cu1' 97.36(4)
S4' Cu2' Cu1' 95.12(4)
S6' Cu2' Cu1' 97.51(5)
N2' Ni1' N1' 96.80(16)
N2' Ni1' S2' 88.22(12)
N1' Ni1' S2' 169.99(11)
N2' Ni1' S1' 172.81(12)
N1' Ni1' S1' 89.44(12)
S2' Ni1' S1' 86.15(5)
N4' Ni2' N3' 97.95(18)
N4' Ni2' S3' 173.00(13)
N3' Ni2' S3' 88.74(13)
N4' Ni2' S4' 87.72(14)
N3' Ni2' S4' 171.10(13)
S3' Ni2' S4' 85.90(5)
N5' Ni3' N6' 97.4(2)
N5' Ni3' S5' 89.25(17)
N6' Ni3' S5' 171.75(17)
N5' Ni3' S6' 169.59(17)
N6' Ni3' S6' 88.19(18)
S5' Ni3' S6' 86.06(6)
C1' S1' Ni1' 99.48(16)
C1' S1' Cu1' 104.22(17)
Ni1' S1' Cu1' 91.29(5)
C3' S2' Ni1' 100.00(16)
C3' S2' Cu2' 101.99(16)
Ni1' S2' Cu2' 103.56(5)
C12' S3' Ni2' 100.10(19)
C12' S3' Cu1' 105.0(2)
Ni2' S3' Cu1' 90.00(5)
C14' S4' Ni2' 100.47(19)
C14' S4' Cu2' 100.87(19)
Ni2' S4' Cu2' 103.02(6)
C23' S5' Ni3' 100.1(2)
C23' S5' Cu1' 107.9(2)
Ni3' S5' Cu1' 91.52(6)
C25' S6' Ni3' 100.1(3)
C25' S6' Cu2' 99.6(2)
Ni3' S6' Cu2' 102.18(7)
C2' N1' C5' 104.3(4)
C2' N1' C8' 109.6(4)
C5' N1' C8' 106.4(4)
C2' N1' Ni1' 108.1(3)
C5' N1' Ni1' 116.7(3)
C8' N1' Ni1' 111.3(3)
C7' N2' C4' 104.8(3)
C7' N2' C10' 111.6(4)
C4' N2' C10' 112.0(4)
C7' N2' Ni1' 114.0(3)
C4' N2' Ni1' 106.7(3)
C10' N2' Ni1' 107.7(3)
C13' N3' C16' 105.1(4)
C13' N3' C19' 110.8(4)
C16' N3' C19' 111.2(4)
C13' N3' Ni2' 109.2(3)
C16' N3' Ni2' 114.4(4)
C19' N3' Ni2' 106.1(3)
C18' N4' C15' 105.6(4)
C18' N4' C21' 111.1(4)
C15' N4' C21' 111.0(4)
C18' N4' Ni2' 114.7(3)
C15' N4' Ni2' 107.6(3)
C21' N4' Ni2' 106.8(3)
C24' N5' C30' 115.9(7)
C24' N5' C27' 105.1(7)
C30' N5' C27' 110.8(7)
C24' N5' Ni3' 109.4(4)
C30' N5' Ni3' 102.6(5)
C27' N5' Ni3' 113.3(5)
C32' N6' C29' 114.1(6)
C32' N6' C26' 109.4(7)
C29' N6' C26' 100.7(6)
C32' N6' Ni3' 110.7(5)
C29' N6' Ni3' 115.6(5)
C26' N6' Ni3' 105.3(4)
C2' C1' S1' 107.5(3)
N1' C2' C1' 112.3(4)
C4' C3' S2' 108.3(3)
N2' C4' C3' 111.3(4)
N1' C5' C6' 115.0(4)
C7' C6' C5' 111.0(4)
N2' C7' C6' 114.3(4)
N1' C8' C9' 116.5(4)
N2' C10' C11' 116.0(4)
C13' C12' S3' 107.1(4)
N3' C13' C12' 110.6(5)
C15' C14' S4' 107.8(4)
N4' C15' C14' 111.1(4)
N3' C16' C17' 115.0(5)
C18' C17' C16' 112.8(5)
N4' C18' C17' 115.3(4)
N3' C19' C20' 117.5(6)
N4' C21' C22' 116.3(5)
C24' C23' S5' 104.8(5)
N5' C24' C23' 115.2(7)
C26' C25' S6' 107.8(5)
N6' C26' C25' 107.9(6)
N5' C27' C28' 112.7(8)
C27' C28' C29' 109.5(7)
N6' C29' C28' 110.0(7)
N5' C30' C31' 116.7(9)
N6' C32' C33' 116.9(7)
F1 B1 F4 115.7(12)
F1 B1 F3 109.5(8)
F4 B1 F3 109.3(8)
F1 B1 F2 113.8(9)
F4 B1 F2 104.8(8)
F3 B1 F2 103.0(11)
F7A B2 F6 131.4(10)
F7A B2 F5 62.6(9)
F6 B2 F5 115.3(7)
F7A B2 F8 114.7(9)
F6 B2 F8 110.8(6)
F5 B2 F8 110.6(5)
F7A B2 F6A 118.4(10)
F6 B2 F6A 23.7(5)
F5 B2 F6A 131.8(7)
F8 B2 F6A 110.6(6)
F7A B2 F7 38.6(8)
F6 B2 F7 110.2(7)
F5 B2 F7 100.6(6)
F8 B2 F7 108.8(5)
F6A B2 F7 88.7(6)
F7A B2 F5A 99.1(10)
F6 B2 F5A 82.4(7)
F5 B2 F5A 38.6(5)
F8 B2 F5A 107.5(6)
F6A B2 F5A 104.7(8)
F7 B2 F5A 133.5(7)
F10 B3 F11 111.2(5)
F10 B3 F12 110.6(5)
F11 B3 F12 109.5(5)
F10 B3 F9 108.7(6)
F11 B3 F9 109.5(6)
F12 B3 F9 107.3(5)
F13 B4 F15 109.9(5)
F13 B4 F14 111.7(6)
F15 B4 F14 109.4(5)
F13 B4 F16 109.5(5)
F15 B4 F16 109.1(5)
F14 B4 F16 107.2(5)
O1S C2S C3S 124.3(12)
O1S C2S C1S 112.9(12)
C3S C2S C1S 122.2(13)
O2S C5S C4S 97(2)
O2S C5S C6S 108(3)
C4S C5S C6S 145(4)
O3S C8S C7S 124(2)
O3S C8S C9S 133(2)
C7S C8S C9S 103.2(15)
O4S C11S C10S 120.4(6)
O4S C11S C12S 122.5(6)
C10S C11S C12S 117.1(6)
C15S C14S C13S 89(2)

loop_
_geom_bond_atom_site_label_1
_geom_bond_atom_site_label_2
_geom_bond_distance
Cu1 S5 2.3017(13)
Cu1 S3 2.3047(13)
Cu1 S1 2.3251(12)
Cu1 Cu2 2.6299(8)
Cu2 S4 2.2470(12)
Cu2 S2 2.2504(13)
Cu2 S6 2.2588(13)
Ni1 N2 2.001(4)
Ni1 N1 2.016(4)
Ni1 S1 2.1919(12)
Ni1 S2 2.2007(13)
Ni2 N3 1.998(4)
Ni2 N4 2.011(4)
Ni2 S3 2.1953(12)
Ni2 S4 2.1998(12)
Ni3 N5 2.002(4)
Ni3 N6 2.011(4)
Ni3 S6 2.1923(12)
Ni3 S5 2.1928(12)
S1 C1 1.830(5)
S2 C3 1.832(5)
S3 C12 1.819(5)
S4 C14 1.832(5)
S5 C23 1.827(5)
S6 C25 1.828(5)
N1 C5 1.495(6)
N1 C2 1.494(6)
N1 C8 1.502(6)
N2 C7 1.489(6)
N2 C4 1.498(6)
N2 C10 1.510(5)
N3 C16 1.494(6)
N3 C13 1.509(6)
N3 C19 1.512(6)
N4 C18 1.496(6)
N4 C15 1.504(6)
N4 C21 1.509(6)
N5 C24 1.491(6)
N5 C27 1.496(6)
N5 C30 1.507(6)
N6 C29 1.492(5)
N6 C26 1.499(5)
N6 C32 1.511(6)
C1 C2 1.507(7)
C3 C4 1.502(7)
C5 C6 1.499(7)
C6 C7 1.509(7)
C8 C9 1.541(7)
C10 C11 1.513(7)
C12 C13 1.507(7)
C14 C15 1.493(7)
C16 C17 1.513(7)
C17 C18 1.495(7)
C19 C20 1.513(7)
C21 C22 1.538(7)
C23 C24 1.519(7)
C25 C26 1.502(6)
C27 C28 1.506(7)
C28 C29 1.521(6)
C30 C31 1.522(7)
C32 C33 1.521(6)
Cu1' S5' 2.3026(15)
Cu1' S3' 2.3066(15)
Cu1' S1' 2.3161(13)
Cu1' Cu2' 2.6595(9)
Cu2' S2' 2.2576(13)
Cu2' S4' 2.2609(14)
Cu2' S6' 2.2695(14)
Ni1' N2' 1.997(4)
Ni1' N1' 2.015(4)
Ni1' S2' 2.1961(13)
Ni1' S1' 2.2035(13)
Ni2' N4' 2.009(4)
Ni2' N3' 2.020(5)
Ni2' S3' 2.1900(13)
Ni2' S4' 2.1962(15)
Ni3' N5' 1.985(6)
Ni3' N6' 2.010(6)
Ni3' S5' 2.1857(17)
Ni3' S6' 2.1862(19)
S1' C1' 1.828(5)
S2' C3' 1.826(5)
S3' C12' 1.816(6)
S4' C14' 1.827(6)
S5' C23' 1.809(7)
S6' C25' 1.828(7)
N1' C2' 1.497(6)
N1' C5' 1.501(6)
N1' C8' 1.515(6)
N2' C7' 1.491(6)
N2' C4' 1.499(6)
N2' C10' 1.505(6)
N3' C13' 1.489(7)
N3' C16' 1.495(7)
N3' C19' 1.507(7)
N4' C18' 1.487(7)
N4' C15' 1.491(7)
N4' C21' 1.506(6)
N5' C24' 1.436(11)
N5' C30' 1.473(9)
N5' C27' 1.521(10)
N6' C32' 1.464(9)
N6' C29' 1.480(11)
N6' C26' 1.531(10)
C1' C2' 1.506(7)
C3' C4' 1.510(6)
C5' C6' 1.525(8)
C6' C7' 1.515(7)
C8' C9' 1.520(7)
C10' C11' 1.525(7)
C12' C13' 1.522(8)
C14' C15' 1.504(8)
C16' C17' 1.533(9)
C17' C18' 1.504(9)
C19' C20' 1.509(9)
C21' C22' 1.527(7)
C23' C24' 1.514(11)
C25' C26' 1.532(11)
C27' C28' 1.529(13)
C28' C29' 1.573(13)
C30' C31' 1.506(13)
C32' C33' 1.517(13)
B1 F1 1.258(13)
B1 F4 1.340(11)
B1 F3 1.425(12)
B1 F2 1.454(13)
B2 F7A 1.225(16)
B2 F6 1.336(11)
B2 F5 1.353(9)
B2 F8 1.378(7)
B2 F6A 1.380(12)
B2 F7 1.458(10)
B2 F5A 1.462(12)
B3 F10 1.359(7)
B3 F11 1.376(8)
B3 F12 1.379(7)
B3 F9 1.384(9)
B4 F13 1.362(7)
B4 F15 1.370(7)
B4 F14 1.375(7)
B4 F16 1.390(7)
O1S C2S 1.244(11)
C1S C2S 1.520(14)
C2S C3S 1.492(13)
O2S C5S 1.232(19)
C4S C5S 1.504(18)
C5S C6S 1.560(18)
O3S C8S 1.176(17)
C7S C8S 1.406(15)
C8S C9S 1.478(14)
O4S C11S 1.223(7)
C10S C11S 1.483(9)
C11S C12S 1.486(8)
C13S C14S 1.85(3)
C14S C15S 1.71(5)
